data_7231304
loop_
_publ_author_name
'Drout, Riki J.'
'Howarth, Ashlee J.'
'Otake, Ken-ichi'
'Islamoglu, Timur'
'Farha, Omar K.'

_publ_section_title
;
 Efficient extraction of inorganic selenium from water by a Zr
 metal--organic framework: investigation of volumetric uptake capacity and
 binding motifs
;
_journal_name_full CrystEngComm
_journal_paper_doi 10.1039/C8CE00992A
_journal_year 2018
_chemical_formula_moiety 'C18 H6 Hf6 O34.16 Se1.44'
_chemical_formula_sum 'C18 H6 Hf6 O34.16 Se1.44'
_chemical_formula_weight 1953.43
_space_group_crystal_system cubic
_space_group_IT_number 227
_space_group_name_Hall '-F 4vw 2vw 3'
_space_group_name_H-M_alt 'F d -3 m'
_symmetry_space_group_name_Hall '-F 4vw 2vw 3'
_symmetry_space_group_name_H-M 'F d -3 m :2'
_atom_sites_solution_hydrogens geom
_audit_creation_method SHELXL-2017/1
_audit_update_record
;
2018-06-11 deposited with the CCDC.
2018-08-02 downloaded from the CCDC.
;
_cell_angle_alpha 90
_cell_angle_beta 90
_cell_angle_gamma 90
_cell_formula_units_Z 16
_cell_length_a 35.0872(11)
_cell_length_b 35.0872(11)
_cell_length_c 35.0872(11)
_cell_measurement_reflns_used 3323
_cell_measurement_temperature 100(2)
_cell_measurement_theta_max 58.28
_cell_measurement_theta_min 3.56
_cell_volume 43196(2)
_computing_cell_refinement 'Bruker SAINT'
_computing_data_collection 'Bruker APEX2'
_computing_data_reduction 'Bruker SAINT'
_computing_molecular_graphics 'Yadokari-XG (Wakita, Nemoto et al., 2009)'
_computing_publication_material 'Yadokari-XG (Wakita, Nemoto et al., 2009)'
_computing_structure_refinement 'SHELXL-2017/1 (Sheldrick, 2017)'
_computing_structure_solution 'SHELXT 2014/5 (Sheldrick, 2014)'
_diffrn_ambient_temperature 100(2)
_diffrn_measured_fraction_theta_full 1.000
_diffrn_measured_fraction_theta_max 1.000
_diffrn_measurement_device_type 'Bruker Kappa APEX-II CCD area detector'
_diffrn_measurement_method '\f and \w scans'
_diffrn_radiation_monochromator 'MX optics'
_diffrn_radiation_type CuK\a
_diffrn_radiation_wavelength 1.54178
_diffrn_reflns_av_R_equivalents 0.0473
_diffrn_reflns_av_unetI/netI 0.0269
_diffrn_reflns_Laue_measured_fraction_full 1.000
_diffrn_reflns_Laue_measured_fraction_max 1.000
_diffrn_reflns_limit_h_max 20
_diffrn_reflns_limit_h_min -38
_diffrn_reflns_limit_k_max 36
_diffrn_reflns_limit_k_min -20
_diffrn_reflns_limit_l_max 38
_diffrn_reflns_limit_l_min -21
_diffrn_reflns_number 11057
_diffrn_reflns_point_group_measured_fraction_full 1.000
_diffrn_reflns_point_group_measured_fraction_max 1.000
_diffrn_reflns_theta_full 58.809
_diffrn_reflns_theta_max 58.809
_diffrn_reflns_theta_min 2.181
_diffrn_source microsource
_exptl_absorpt_coefficient_mu 11.228
_exptl_absorpt_correction_T_max 0.7515
_exptl_absorpt_correction_T_min 0.6089
_exptl_absorpt_correction_type multi-scan
_exptl_absorpt_process_details '(SADABS-2014/5; Krause et al., 2015)'
_exptl_crystal_colour no-color
_exptl_crystal_density_diffrn 1.201
_exptl_crystal_density_method 'not measured'
_exptl_crystal_description octahedron
_exptl_crystal_F_000 13892
_exptl_crystal_size_max 0.030
_exptl_crystal_size_mid 0.030
_exptl_crystal_size_min 0.030
_refine_diff_density_max 1.193
_refine_diff_density_min -0.794
_refine_diff_density_rms 0.144
_refine_ls_extinction_method none
_refine_ls_goodness_of_fit_ref 1.125
_refine_ls_hydrogen_treatment constr
_refine_ls_matrix_type full
_refine_ls_number_parameters 68
_refine_ls_number_reflns 1515
_refine_ls_number_restraints 1
_refine_ls_restrained_S_all 1.125
_refine_ls_R_factor_all 0.0409
_refine_ls_R_factor_gt 0.0363
_refine_ls_shift/su_max 0.003
_refine_ls_shift/su_mean 0.000
_refine_ls_structure_factor_coef Fsqd
_refine_ls_weighting_details 'w=1/[\s^2^(Fo^2^)+(0.0761P)^2^+138.8027P] where P=(Fo^2^+2Fc^2^)/3'
_refine_ls_weighting_scheme calc
_refine_ls_wR_factor_gt 0.1110
_refine_ls_wR_factor_ref 0.1134
_reflns_Friedel_coverage 0.000
_reflns_number_gt 1313
_reflns_number_total 1515
_reflns_threshold_expression 'I > 2\s(I)'
_cod_data_source_file c8ce00992a2.cif
_cod_data_source_block Hf-MOF-808-SeO4
_cod_original_cell_volume 43196(4)
_cod_database_code 7231304
_shelx_shelxl_version_number 2017/1
_shelx_space_group_comment
;
The symmetry employed for this shelxl refinement is uniquely defined
by the following loop, which should always be used as a source of
symmetry information in preference to the above space-group names.
They are only intended as comments.
;

loop_
_space_group_symop_operation_xyz
'x, y, z'
'x, z, y'
'y+1/4, -z, x+1/4'
'y+1/4, x+1/4, -z'
'x+1/4, -z, y+1/4'
'-z, y+1/4, x+1/4'
'z+1/4, x+1/4, -y'
'y+1/4, z+1/4, -x'
'z+1/4, y+1/4, -x'
'-z+1/4, x, -y+1/4'
'x+1/4, z+1/4, -y'
'y, -z+1/4, -x+1/4'
'x, -z+1/4, -y+1/4'
'-z+1/4, y, -x+1/4'
'x+1/4, -y, z+1/4'
'y+1/4, -x, z+1/4'
'x, -y+1/4, -z+1/4'
'y, -x+1/4, -z+1/4'
'-y, -z, -x'
'-x+1/4, -y+1/4, z'
'-y, -x, -z'
'-z, -x, -y'
'-z, -y, -x'
'z, -x+1/4, -y+1/4'
'x, y+1/2, z+1/2'
'x, z+1/2, y+1/2'
'y+1/4, -z+1/2, x+3/4'
'y+1/4, x+3/4, -z+1/2'
'x+1/4, -z+1/2, y+3/4'
'-z, y+3/4, x+3/4'
'z+1/4, x+3/4, -y+1/2'
'y+1/4, z+3/4, -x+1/2'
'z+1/4, y+3/4, -x+1/2'
'-z+1/4, x+1/2, -y+3/4'
'x+1/4, z+3/4, -y+1/2'
'y, -z+3/4, -x+3/4'
'x, -z+3/4, -y+3/4'
'-z+1/4, y+1/2, -x+3/4'
'x+1/4, -y+1/2, z+3/4'
'y+1/4, -x+1/2, z+3/4'
'x, -y+3/4, -z+3/4'
'y, -x+3/4, -z+3/4'
'-y, -z+1/2, -x+1/2'
'-x+1/4, -y+3/4, z+1/2'
'-y, -x+1/2, -z+1/2'
'-z, -x+1/2, -y+1/2'
'-z, -y+1/2, -x+1/2'
'z, -x+3/4, -y+3/4'
'x+1/2, y, z+1/2'
'x+1/2, z, y+1/2'
'y+3/4, -z, x+3/4'
'y+3/4, x+1/4, -z+1/2'
'x+3/4, -z, y+3/4'
'-z+1/2, y+1/4, x+3/4'
'z+3/4, x+1/4, -y+1/2'
'y+3/4, z+1/4, -x+1/2'
'z+3/4, y+1/4, -x+1/2'
'-z+3/4, x, -y+3/4'
'x+3/4, z+1/4, -y+1/2'
'y+1/2, -z+1/4, -x+3/4'
'x+1/2, -z+1/4, -y+3/4'
'-z+3/4, y, -x+3/4'
'x+3/4, -y, z+3/4'
'y+3/4, -x, z+3/4'
'x+1/2, -y+1/4, -z+3/4'
'y+1/2, -x+1/4, -z+3/4'
'-y+1/2, -z, -x+1/2'
'-x+3/4, -y+1/4, z+1/2'
'-y+1/2, -x, -z+1/2'
'-z+1/2, -x, -y+1/2'
'-z+1/2, -y, -x+1/2'
'z+1/2, -x+1/4, -y+3/4'
'x+1/2, y+1/2, z'
'x+1/2, z+1/2, y'
'y+3/4, -z+1/2, x+1/4'
'y+3/4, x+3/4, -z'
'x+3/4, -z+1/2, y+1/4'
'-z+1/2, y+3/4, x+1/4'
'z+3/4, x+3/4, -y'
'y+3/4, z+3/4, -x'
'z+3/4, y+3/4, -x'
'-z+3/4, x+1/2, -y+1/4'
'x+3/4, z+3/4, -y'
'y+1/2, -z+3/4, -x+1/4'
'x+1/2, -z+3/4, -y+1/4'
'-z+3/4, y+1/2, -x+1/4'
'x+3/4, -y+1/2, z+1/4'
'y+3/4, -x+1/2, z+1/4'
'x+1/2, -y+3/4, -z+1/4'
'y+1/2, -x+3/4, -z+1/4'
'-y+1/2, -z+1/2, -x'
'-x+3/4, -y+3/4, z'
'-y+1/2, -x+1/2, -z'
'-z+1/2, -x+1/2, -y'
'-z+1/2, -y+1/2, -x'
'z+1/2, -x+3/4, -y+1/4'
'-x, -y, -z'
'-x, -z, -y'
'-y-1/4, z, -x-1/4'
'-y-1/4, -x-1/4, z'
'-x-1/4, z, -y-1/4'
'z, -y-1/4, -x-1/4'
'-z-1/4, -x-1/4, y'
'-y-1/4, -z-1/4, x'
'-z-1/4, -y-1/4, x'
'z-1/4, -x, y-1/4'
'-x-1/4, -z-1/4, y'
'-y, z-1/4, x-1/4'
'-x, z-1/4, y-1/4'
'z-1/4, -y, x-1/4'
'-x-1/4, y, -z-1/4'
'-y-1/4, x, -z-1/4'
'-x, y-1/4, z-1/4'
'-y, x-1/4, z-1/4'
'y, z, x'
'x-1/4, y-1/4, -z'
'y, x, z'
'z, x, y'
'z, y, x'
'-z, x-1/4, y-1/4'
'-x, -y+1/2, -z+1/2'
'-x, -z+1/2, -y+1/2'
'-y-1/4, z+1/2, -x+1/4'
'-y-1/4, -x+1/4, z+1/2'
'-x-1/4, z+1/2, -y+1/4'
'z, -y+1/4, -x+1/4'
'-z-1/4, -x+1/4, y+1/2'
'-y-1/4, -z+1/4, x+1/2'
'-z-1/4, -y+1/4, x+1/2'
'z-1/4, -x+1/2, y+1/4'
'-x-1/4, -z+1/4, y+1/2'
'-y, z+1/4, x+1/4'
'-x, z+1/4, y+1/4'
'z-1/4, -y+1/2, x+1/4'
'-x-1/4, y+1/2, -z+1/4'
'-y-1/4, x+1/2, -z+1/4'
'-x, y+1/4, z+1/4'
'-y, x+1/4, z+1/4'
'y, z+1/2, x+1/2'
'x-1/4, y+1/4, -z+1/2'
'y, x+1/2, z+1/2'
'z, x+1/2, y+1/2'
'z, y+1/2, x+1/2'
'-z, x+1/4, y+1/4'
'-x+1/2, -y, -z+1/2'
'-x+1/2, -z, -y+1/2'
'-y+1/4, z, -x+1/4'
'-y+1/4, -x-1/4, z+1/2'
'-x+1/4, z, -y+1/4'
'z+1/2, -y-1/4, -x+1/4'
'-z+1/4, -x-1/4, y+1/2'
'-y+1/4, -z-1/4, x+1/2'
'-z+1/4, -y-1/4, x+1/2'
'z+1/4, -x, y+1/4'
'-x+1/4, -z-1/4, y+1/2'
'-y+1/2, z-1/4, x+1/4'
'-x+1/2, z-1/4, y+1/4'
'z+1/4, -y, x+1/4'
'-x+1/4, y, -z+1/4'
'-y+1/4, x, -z+1/4'
'-x+1/2, y-1/4, z+1/4'
'-y+1/2, x-1/4, z+1/4'
'y+1/2, z, x+1/2'
'x+1/4, y-1/4, -z+1/2'
'y+1/2, x, z+1/2'
'z+1/2, x, y+1/2'
'z+1/2, y, x+1/2'
'-z+1/2, x-1/4, y+1/4'
'-x+1/2, -y+1/2, -z'
'-x+1/2, -z+1/2, -y'
'-y+1/4, z+1/2, -x-1/4'
'-y+1/4, -x+1/4, z'
'-x+1/4, z+1/2, -y-1/4'
'z+1/2, -y+1/4, -x-1/4'
'-z+1/4, -x+1/4, y'
'-y+1/4, -z+1/4, x'
'-z+1/4, -y+1/4, x'
'z+1/4, -x+1/2, y-1/4'
'-x+1/4, -z+1/4, y'
'-y+1/2, z+1/4, x-1/4'
'-x+1/2, z+1/4, y-1/4'
'z+1/4, -y+1/2, x-1/4'
'-x+1/4, y+1/2, -z-1/4'
'-y+1/4, x+1/2, -z-1/4'
'-x+1/2, y+1/4, z-1/4'
'-y+1/2, x+1/4, z-1/4'
'y+1/2, z+1/2, x'
'x+1/4, y+1/4, -z'
'y+1/2, x+1/2, z'
'z+1/2, x+1/2, y'
'z+1/2, y+1/2, x'
'-z+1/2, x+1/4, y-1/4'

loop_
_atom_site_label
_atom_site_type_symbol
_atom_site_fract_x
_atom_site_fract_y
_atom_site_fract_z
_atom_site_U_iso_or_equiv
_atom_site_adp_type
_atom_site_occupancy
_atom_site_site_symmetry_order
_atom_site_calc_flag
_atom_site_refinement_flags_posn
_atom_site_refinement_flags_adp
_atom_site_refinement_flags_occupancy
_atom_site_disorder_group
C1 C 0.53147(17) 0.53147(17) 0.6176(2) 0.027(2) Uani 1 2 d S T P .
C2 C 0.54644(18) 0.54644(18) 0.6552(3) 0.028(2) Uani 1 2 d S T P .
C3 C 0.5304(3) 0.57823(18) 0.67177(18) 0.030(2) Uani 1 2 d S T P .
H1 H 0.507879 0.588872 0.661127 0.036 Uiso 1 2 calc R U P .
Hf1 Hf 0.47761(2) 0.54700(2) 0.54700(2) 0.0219(2) Uani 1 2 d S T P .
O1 O 0.50329(11) 0.54871(11) 0.60372(10) 0.0226(9) Uani 1 1 d . . . .
O2 O 0.5338(3) 0.5338(3) 0.5338(3) 0.059(5) Uani 1 6 d S T P .
O3 O 0.4406(3) 0.51311(13) 0.51311(13) 0.055(2) Uani 1 2 d S T P .
O4 O 0.43018(17) 0.58899(18) 0.5376(2) 0.078(2) Uani 1 1 d . . . .
Se1 Se 0.3971(2) 0.57105(17) 0.57105(17) 0.065(2) Uani 0.18 2 d DS T P 1
O5 O 0.3803(16) 0.6011(9) 0.6011(9) 0.089(18) Uiso 0.18 2 d DS . P 1
O6 O 0.3641(15) 0.5474(10) 0.5474(10) 0.083(17) Uiso 0.18 2 d DS . P 1
Se2 Se 0.4138(7) 0.6021(7) 0.4949(8) 0.046(7) Uiso 0.03 1 d . . P -2

loop_
_atom_site_aniso_label
_atom_site_aniso_U_11
_atom_site_aniso_U_22
_atom_site_aniso_U_33
_atom_site_aniso_U_23
_atom_site_aniso_U_13
_atom_site_aniso_U_12
C1 0.029(3) 0.029(3) 0.022(5) -0.004(3) -0.004(3) -0.009(4)
C2 0.029(3) 0.029(3) 0.026(5) -0.005(3) -0.005(3) 0.005(4)
C3 0.026(5) 0.032(3) 0.032(3) -0.003(4) -0.009(3) 0.009(3)
Hf1 0.0244(3) 0.0207(3) 0.0207(3) -0.00331(17) -0.00276(12) -0.00276(12)
O1 0.020(2) 0.028(2) 0.020(2) -0.0054(18) -0.0070(18) 0.0029(18)
O2 0.059(5) 0.059(5) 0.059(5) 0.048(6) 0.048(6) 0.048(6)
O3 0.112(7) 0.027(2) 0.027(2) 0.005(3) -0.031(3) -0.031(3)
O4 0.043(3) 0.059(4) 0.131(6) -0.017(4) 0.004(4) 0.011(3)
Se1 0.045(4) 0.075(3) 0.075(3) -0.004(4) 0.008(3) 0.008(3)

loop_
_atom_type_symbol
_atom_type_description
_atom_type_scat_dispersion_real
_atom_type_scat_dispersion_imag
_atom_type_scat_source
C C 0.0181 0.0091 'International Tables Vol C Tables 4.2.6.8 and 6.1.1.4'
O O 0.0492 0.0322 'International Tables Vol C Tables 4.2.6.8 and 6.1.1.4'
Se Se -0.7943 1.1372 'International Tables Vol C Tables 4.2.6.8 and 6.1.1.4'
Hf Hf -6.1794 4.9776 'International Tables Vol C Tables 4.2.6.8 and 6.1.1.4'
H H 0.0000 0.0000 'International Tables Vol C Tables 4.2.6.8 and 6.1.1.4'

loop_
_geom_angle_atom_site_label_1
_geom_angle_atom_site_label_2
_geom_angle_atom_site_label_3
_geom_angle
_geom_angle_site_symmetry_1
_geom_angle_site_symmetry_3
O1 C1 O1 127.4(8) . 117
O1 C1 C2 116.3(4) . .
O1 C1 C2 116.3(4) 117 .
C3 C2 C3 118.8(9) . 10_656
C3 C2 C1 120.5(5) . .
C3 C2 C1 120.5(5) 10_656 .
C2 C3 C2 121.1(9) . 12_566
C2 C3 H1 119.4 . .
C2 C3 H1 119.4 12_566 .
O2 Hf1 O3 109.3(5) . .
O2 Hf1 O3 71.8(3) . 19_666
O3 Hf1 O3 70.2(2) . 19_666
O2 Hf1 O3 71.8(3) . 21_666
O3 Hf1 O3 70.2(2) . 21_666
O3 Hf1 O3 111.4(4) 19_666 21_666
O2 Hf1 O1 79.5(4) . .
O3 Hf1 O1 140.99(11) . .
O3 Hf1 O1 77.5(2) 19_666 .
O3 Hf1 O1 144.56(19) 21_666 .
O2 Hf1 O1 79.5(4) . 2
O3 Hf1 O1 140.99(11) . 2
O3 Hf1 O1 144.56(19) 19_666 2
O3 Hf1 O1 77.5(2) 21_666 2
O1 Hf1 O1 77.3(2) . 2
O2 Hf1 O4 144.70(19) . .
O3 Hf1 O4 80.3(2) . .
O3 Hf1 O4 140.8(2) 19_666 .
O3 Hf1 O4 80.6(3) 21_666 .
O1 Hf1 O4 114.9(2) . .
O1 Hf1 O4 73.28(19) 2 .
O2 Hf1 O4 144.70(19) . 2
O3 Hf1 O4 80.3(2) . 2
O3 Hf1 O4 80.6(3) 19_666 2
O3 Hf1 O4 140.8(2) 21_666 2
O1 Hf1 O4 73.28(19) . 2
O1 Hf1 O4 114.9(2) 2 2
O4 Hf1 O4 69.2(4) . 2
O2 Hf1 Se1 175.5(5) . .
O3 Hf1 Se1 75.2(3) . .
O3 Hf1 Se1 110.44(18) 19_666 .
O3 Hf1 Se1 110.44(18) 21_666 .
O1 Hf1 Se1 96.99(16) . .
O1 Hf1 Se1 96.98(16) 2 .
O4 Hf1 Se1 34.71(17) . .
O4 Hf1 Se1 34.70(17) 2 .
O2 Hf1 Hf1 34.0(2) . 115
O3 Hf1 Hf1 92.1(2) . 115
O3 Hf1 Hf1 92.0(2) 19_666 115
O3 Hf1 Hf1 37.77(15) 21_666 115
O1 Hf1 Hf1 110.63(11) . 115
O1 Hf1 Hf1 74.21(10) 2 115
O4 Hf1 Hf1 114.80(18) . 115
O4 Hf1 Hf1 170.85(18) 2 115
Se1 Hf1 Hf1 147.77(5) . 115
O2 Hf1 Hf1 34.0(2) . 117
O3 Hf1 Hf1 92.1(2) . 117
O3 Hf1 Hf1 37.77(15) 19_666 117
O3 Hf1 Hf1 92.0(2) 21_666 117
O1 Hf1 Hf1 74.21(10) . 117
O1 Hf1 Hf1 110.64(11) 2 117
O4 Hf1 Hf1 170.85(18) . 117
O4 Hf1 Hf1 114.81(18) 2 117
Se1 Hf1 Hf1 147.77(5) . 117
Hf1 Hf1 Hf1 60.0 115 117
O2 Hf1 Hf1 88.2(4) . 21_666
O3 Hf1 Hf1 35.68(13) . 21_666
O3 Hf1 Hf1 89.2(2) 19_666 21_666
O3 Hf1 Hf1 34.68(18) 21_666 21_666
O1 Hf1 Hf1 164.14(10) . 21_666
O1 Hf1 Hf1 110.52(10) 2 21_666
O4 Hf1 Hf1 80.86(18) . 21_666
O4 Hf1 Hf1 113.39(16) 2 21_666
Se1 Hf1 Hf1 95.71(14) . 21_666
Hf1 Hf1 Hf1 60.689(8) 115 21_666
Hf1 Hf1 Hf1 89.998(1) 117 21_666
C1 O1 Hf1 131.6(4) . .
Hf1 O2 Hf1 111.9(4) 117 115
Hf1 O2 Hf1 111.9(4) 117 .
Hf1 O2 Hf1 111.9(4) 115 .
Hf1 O3 Hf1 109.6(3) . 19_666
Hf1 O3 Hf1 109.6(3) . 21_666
Hf1 O3 Hf1 104.5(3) 19_666 21_666
Se2 O4 Hf1 124.6(10) . .
Se1 O4 Hf1 98.9(4) . .
O5 Se1 O6 114(3) . .
O5 Se1 O4 116.4(13) . 2
O6 Se1 O4 107.8(13) . 2
O5 Se1 O4 116.4(13) . .
O6 Se1 O4 107.8(13) . .
O4 Se1 O4 92.4(5) 2 .
O5 Se1 Hf1 134(2) . .
O6 Se1 Hf1 112(2) . .
O4 Se1 Hf1 46.4(3) 2 .
O4 Se1 Hf1 46.4(3) . .

loop_
_geom_bond_atom_site_label_1
_geom_bond_atom_site_label_2
_geom_bond_distance
_geom_bond_site_symmetry_2
C1 O1 1.257(5) .
C1 O1 1.257(5) 117
C1 C2 1.513(12) .
C2 C3 1.379(6) .
C2 C3 1.379(6) 10_656
C3 H1 0.9500 .
Hf1 O2 2.078(5) .
Hf1 O3 2.125(7) .
Hf1 O3 2.178(4) 19_666
Hf1 O3 2.178(4) 21_666
Hf1 O1 2.185(4) .
Hf1 O1 2.185(4) 2
Hf1 O4 2.247(6) .
Hf1 O4 2.247(6) 2
Hf1 Se1 3.067(7) .
Hf1 Hf1 3.4432(7) 115
Hf1 Hf1 3.4432(7) 117
Hf1 Hf1 3.5168(7) 21_666
O4 Se2 1.67(3) .
O4 Se1 1.767(8) .
Se1 O5 1.60(4) .
Se1 O6 1.65(4) .

loop_
_geom_torsion_atom_site_label_1
_geom_torsion_atom_site_label_2
_geom_torsion_atom_site_label_3
_geom_torsion_atom_site_label_4
_geom_torsion
_geom_torsion_site_symmetry_1
_geom_torsion_site_symmetry_4
O1 C1 C2 C3 -2.5(13) . .
O1 C1 C2 C3 177.3(8) 117 .
O1 C1 C2 C3 -177.3(8) . 10_656
O1 C1 C2 C3 2.5(13) 117 10_656
C3 C2 C3 C2 2.5(19) 10_656 12_566
C1 C2 C3 C2 -172.3(6) . 12_566
O1 C1 O1 Hf1 -13.3(14) 117 .
C2 C1 O1 Hf1 166.4(5) . .
Hf1 O4 Se1 O5 127.4(19) . .
Hf1 O4 Se1 O6 -103.4(16) . .
Hf1 O4 Se1 O4 6.3(5) . 2
